data_4032301
loop_
_publ_author_name
'Sharma, Poonam'
'Rohilla, Sandeep'
'Jain, Nidhi'

_publ_section_title
;
 Palladium Catalyzed Carbonylative Coupling for Synthesis of Arylketones
 and Arylesters Using Chloroform as the Carbon Monoxide Source.
;
_journal_issue 2
_journal_name_full 'The Journal of organic chemistry'
_journal_page_first 1105
_journal_page_last 1113
_journal_paper_doi 10.1021/acs.joc.6b02711
_journal_volume 82
_journal_year 2017
_chemical_formula_moiety 'C13 H9 N O4'
_chemical_formula_sum 'C13 H9 N O4'
_chemical_formula_weight 243.21
_chemical_name_systematic
; 
 ? 
;
_space_group_IT_number 14
_symmetry_cell_setting monoclinic
_symmetry_space_group_name_Hall '-P 2ybc'
_symmetry_space_group_name_H-M 'P 1 21/c 1'
_atom_sites_solution_hydrogens geom
_atom_sites_solution_primary direct
_atom_sites_solution_secondary difmap
_audit_creation_method SHELXL-97
_cell_angle_alpha 90.00
_cell_angle_beta 109.890(4)
_cell_angle_gamma 90.00
_cell_formula_units_Z 4
_cell_length_a 11.779(2)
_cell_length_b 8.8723(18)
_cell_length_c 11.827(2)
_cell_measurement_reflns_used 1069
_cell_measurement_temperature 298(2)
_cell_measurement_theta_max 20.35
_cell_measurement_theta_min 2.94
_cell_volume 1162.3(4)
_computing_cell_refinement 'Bruker SMART'
_computing_data_collection 'Bruker SMART'
_computing_data_reduction 'Bruker SAINT'
_computing_molecular_graphics 'Bruker SHELXTL'
_computing_publication_material 'Bruker SHELXTL'
_computing_structure_refinement 'SHELXL-97 (Sheldrick, 1997)'
_computing_structure_solution 'SHELXS-97 (Sheldrick, 1990)'
_diffrn_ambient_temperature 298(2)
_diffrn_measured_fraction_theta_full 0.997
_diffrn_measured_fraction_theta_max 0.997
_diffrn_measurement_device_type 'CCD area detector'
_diffrn_measurement_method 'phi and omega scans'
_diffrn_radiation_monochromator graphite
_diffrn_radiation_source 'fine-focus sealed tube'
_diffrn_radiation_type MoK\a
_diffrn_radiation_wavelength 0.71073
_diffrn_reflns_av_R_equivalents 0.0532
_diffrn_reflns_av_sigmaI/netI 0.0601
_diffrn_reflns_limit_h_max 13
_diffrn_reflns_limit_h_min -14
_diffrn_reflns_limit_k_max 10
_diffrn_reflns_limit_k_min -10
_diffrn_reflns_limit_l_max 14
_diffrn_reflns_limit_l_min -14
_diffrn_reflns_number 10838
_diffrn_reflns_theta_full 24.99
_diffrn_reflns_theta_max 24.99
_diffrn_reflns_theta_min 3.12
_exptl_absorpt_coefficient_mu 0.105
_exptl_absorpt_correction_type none
_exptl_crystal_colour white
_exptl_crystal_density_diffrn 1.390
_exptl_crystal_density_method 'not measured'
_exptl_crystal_description block
_exptl_crystal_F_000 504.0
_exptl_crystal_size_max 0.54
_exptl_crystal_size_mid 0.32
_exptl_crystal_size_min 0.11
_refine_diff_density_max 0.163
_refine_diff_density_min -0.180
_refine_diff_density_rms 0.034
_refine_ls_extinction_method none
_refine_ls_goodness_of_fit_ref 0.752
_refine_ls_hydrogen_treatment mixed
_refine_ls_matrix_type full
_refine_ls_number_parameters 163
_refine_ls_number_reflns 2035
_refine_ls_number_restraints 0
_refine_ls_restrained_S_all 0.752
_refine_ls_R_factor_all 0.1054
_refine_ls_R_factor_gt 0.0552
_refine_ls_shift/su_max 0.000
_refine_ls_shift/su_mean 0.000
_refine_ls_structure_factor_coef Fsqd
_refine_ls_weighting_details 'calc w=1/[\s^2^(Fo^2^)+(0.1827P)^2^+0.4419P] where P=(Fo^2^+2Fc^2^)/3'
_refine_ls_weighting_scheme calc
_refine_ls_wR_factor_gt 0.1759
_refine_ls_wR_factor_ref 0.2290
_reflns_number_gt 1164
_reflns_number_total 2035
_reflns_threshold_expression >2sigma(I)
_cod_data_source_file jo6b02711_si_002.cif
_cod_data_source_block sde21m
_cod_depositor_comments
;
The following automatic conversions were performed:

'_symmetry_cell_setting' value 'Monoclinic' changed to 'monoclinic'
according to
/home/data/users/saulius/crontab/automatic-downloads/current/ACS/lib/dictionaries/cif_core.dic
dictionary named 'cif_core.dic' version 2.4.2 from 2011-04-26.

Automatic conversion script
Id: cif_fix_values 4973 2017-02-22 13:04:09Z antanas 
;
_cod_original_cell_volume 1162.2(4)
_cod_original_sg_symbol_H-M P21/c
_cod_database_code 4032301

loop_
_symmetry_equiv_pos_as_xyz
'x, y, z'
'-x, y+1/2, -z+1/2'
'-x, -y, -z'
'x, -y-1/2, z-1/2'

loop_
_atom_site_label
_atom_site_type_symbol
_atom_site_fract_x
_atom_site_fract_y
_atom_site_fract_z
_atom_site_U_iso_or_equiv
_atom_site_adp_type
_atom_site_occupancy
_atom_site_symmetry_multiplicity
_atom_site_calc_flag
_atom_site_refinement_flags
O4 O 0.7629(2) 0.6023(2) 0.35382(19) 0.0629(7) Uani 1 1 d .
O3 O 0.8579(2) 0.3880(3) 0.4318(2) 0.0858(9) Uani 1 1 d .
O1 O 0.4625(3) 0.7376(4) 0.6816(3) 0.1314(14) Uani 1 1 d .
O2 O 0.4805(3) 0.8214(4) 0.5201(4) 0.1173(12) Uani 1 1 d .
C7 C 0.7934(3) 0.4901(3) 0.4352(3) 0.0559(8) Uani 1 1 d .
C8 C 0.8096(3) 0.5963(3) 0.2584(3) 0.0544(8) Uani 1 1 d .
N1 N 0.5086(3) 0.7367(4) 0.6050(4) 0.0835(10) Uani 1 1 d .
C3 C 0.7366(3) 0.5082(3) 0.5289(3) 0.0517(8) Uani 1 1 d .
C2 C 0.6508(3) 0.6177(3) 0.5220(3) 0.0527(8) Uani 1 1 d .
H2 H 0.6265 0.6852 0.4581 0.063 Uiso 1 1 calc R
C1 C 0.6025(3) 0.6235(3) 0.6135(3) 0.0580(8) Uani 1 1 d .
C4 C 0.7712(3) 0.4116(3) 0.6259(3) 0.0630(9) Uani 1 1 d .
H4 H 0.8290 0.3381 0.6306 0.076 Uiso 1 1 calc R
C5 C 0.7222(4) 0.4216(4) 0.7156(3) 0.0752(11) Uani 1 1 d .
H5 H 0.7472 0.3557 0.7806 0.090 Uiso 1 1 calc R
C9 C 0.8986(3) 0.6940(4) 0.2599(3) 0.0729(10) Uani 1 1 d .
H9 H 0.9321 0.7591 0.3243 0.088 Uiso 1 1 calc R
C13 C 0.7577(4) 0.5013(4) 0.1647(3) 0.0787(11) Uani 1 1 d .
H13 H 0.6958 0.4370 0.1660 0.094 Uiso 1 1 calc R
C6 C 0.6366(3) 0.5284(4) 0.7096(3) 0.0693(10) Uani 1 1 d .
H6 H 0.6024 0.5359 0.7696 0.083 Uiso 1 1 calc R
C11 C 0.8869(5) 0.5952(6) 0.0679(4) 0.0993(16) Uani 1 1 d .
H11 H 0.9143 0.5933 0.0029 0.119 Uiso 1 1 calc R
C10 C 0.9379(4) 0.6932(6) 0.1617(4) 0.0940(14) Uani 1 1 d .
H10 H 0.9987 0.7588 0.1593 0.113 Uiso 1 1 calc R
C12 C 0.7966(5) 0.5011(5) 0.0701(3) 0.1000(15) Uani 1 1 d .
H12 H 0.7615 0.4363 0.0058 0.120 Uiso 1 1 calc R

loop_
_atom_site_aniso_label
_atom_site_aniso_U_11
_atom_site_aniso_U_22
_atom_site_aniso_U_33
_atom_site_aniso_U_23
_atom_site_aniso_U_13
_atom_site_aniso_U_12
O4 0.0780(15) 0.0623(13) 0.0611(13) 0.0075(10) 0.0403(11) 0.0111(11)
O3 0.106(2) 0.0874(17) 0.0872(17) 0.0245(14) 0.0638(15) 0.0453(15)
O1 0.131(3) 0.157(3) 0.146(3) -0.020(2) 0.098(2) 0.038(2)
O2 0.103(2) 0.112(3) 0.147(3) 0.020(2) 0.057(2) 0.049(2)
C7 0.0597(18) 0.0584(18) 0.0565(18) 0.0020(15) 0.0288(15) 0.0022(15)
C8 0.0626(18) 0.0606(18) 0.0479(17) 0.0071(14) 0.0290(14) 0.0125(15)
N1 0.071(2) 0.084(2) 0.108(3) -0.019(2) 0.046(2) 0.0060(17)
C3 0.0552(17) 0.0505(17) 0.0569(17) -0.0035(13) 0.0288(14) -0.0029(13)
C2 0.0531(17) 0.0504(16) 0.0571(18) -0.0048(13) 0.0222(14) -0.0083(13)
C1 0.0519(17) 0.0587(18) 0.071(2) -0.0156(16) 0.0309(16) -0.0083(14)
C4 0.077(2) 0.0564(19) 0.063(2) 0.0094(15) 0.0331(16) 0.0109(16)
C5 0.102(3) 0.072(2) 0.067(2) 0.0078(17) 0.049(2) 0.003(2)
C9 0.062(2) 0.094(3) 0.067(2) 0.0047(19) 0.0279(17) -0.0034(19)
C13 0.109(3) 0.075(2) 0.057(2) -0.0029(18) 0.034(2) -0.006(2)
C6 0.083(2) 0.072(2) 0.069(2) -0.0065(18) 0.0474(19) -0.0095(19)
C11 0.128(4) 0.127(4) 0.066(3) 0.033(3) 0.064(3) 0.059(3)
C10 0.070(2) 0.129(4) 0.098(3) 0.047(3) 0.047(2) 0.017(2)
C12 0.161(4) 0.091(3) 0.065(2) 0.000(2) 0.059(3) 0.014(3)

loop_
_atom_type_symbol
_atom_type_description
_atom_type_scat_dispersion_real
_atom_type_scat_dispersion_imag
_atom_type_scat_source
C C 0.0033 0.0016 'International Tables Vol C Tables 4.2.6.8 and 6.1.1.4'
H H 0.0000 0.0000 'International Tables Vol C Tables 4.2.6.8 and 6.1.1.4'
N N 0.0061 0.0033 'International Tables Vol C Tables 4.2.6.8 and 6.1.1.4'
O O 0.0106 0.0060 'International Tables Vol C Tables 4.2.6.8 and 6.1.1.4'

loop_
_geom_angle_atom_site_label_1
_geom_angle_atom_site_label_2
_geom_angle_atom_site_label_3
_geom_angle
C7 O4 C8 117.5(2)
O3 C7 O4 123.7(3)
O3 C7 C3 124.2(3)
O4 C7 C3 112.1(3)
C9 C8 C13 122.6(3)
C9 C8 O4 118.3(3)
C13 C8 O4 118.9(3)
O1 N1 O2 123.8(4)
O1 N1 C1 118.3(4)
O2 N1 C1 117.9(3)
C2 C3 C4 119.3(3)
C2 C3 C7 122.5(3)
C4 C3 C7 118.2(3)
C3 C2 C1 117.8(3)
C3 C2 H2 121.1
C1 C2 H2 121.1
C6 C1 C2 123.1(3)
C6 C1 N1 118.7(3)
C2 C1 N1 118.1(3)
C3 C4 C5 121.3(3)
C3 C4 H4 119.3
C5 C4 H4 119.3
C6 C5 C4 120.1(3)
C6 C5 H5 120.0
C4 C5 H5 120.0
C8 C9 C10 117.5(4)
C8 C9 H9 121.2
C10 C9 H9 121.2
C8 C13 C12 119.5(4)
C8 C13 H13 120.3
C12 C13 H13 120.3
C1 C6 C5 118.4(3)
C1 C6 H6 120.8
C5 C6 H6 120.8
C12 C11 C10 120.2(4)
C12 C11 H11 119.9
C10 C11 H11 119.9
C11 C10 C9 119.9(4)
C11 C10 H10 120.0
C9 C10 H10 120.0
C11 C12 C13 120.3(4)
C11 C12 H12 119.8
C13 C12 H12 119.8

loop_
_geom_bond_atom_site_label_1
_geom_bond_atom_site_label_2
_geom_bond_distance
O4 C7 1.346(4)
O4 C8 1.414(3)
O3 C7 1.193(3)
O1 N1 1.204(4)
O2 N1 1.206(4)
C7 C3 1.485(4)
C8 C9 1.355(5)
C8 C13 1.361(5)
N1 C1 1.472(4)
C3 C2 1.384(4)
C3 C4 1.378(4)
C2 C1 1.384(4)
C2 H2 0.9300
C1 C6 1.362(4)
C4 C5 1.373(4)
C4 H4 0.9300
C5 C6 1.368(5)
C5 H5 0.9300
C9 C10 1.390(5)
C9 H9 0.9300
C13 C12 1.346(5)
C13 H13 0.9300
C6 H6 0.9300
C11 C12 1.360(6)
C11 C10 1.376(6)
C11 H11 0.9300
C10 H10 0.9300
C12 H12 0.9300

loop_
_geom_torsion_atom_site_label_1
_geom_torsion_atom_site_label_2
_geom_torsion_atom_site_label_3
_geom_torsion_atom_site_label_4
_geom_torsion
C8 O4 C7 O3 0.8(5)
C8 O4 C7 C3 -178.8(2)
C7 O4 C8 C9 -107.0(3)
C7 O4 C8 C13 77.9(4)
O3 C7 C3 C2 -171.9(3)
O4 C7 C3 C2 7.7(4)
O3 C7 C3 C4 8.0(5)
O4 C7 C3 C4 -172.4(3)
C4 C3 C2 C1 -0.7(4)
C7 C3 C2 C1 179.2(3)
C3 C2 C1 C6 0.9(4)
C3 C2 C1 N1 -178.2(3)
O1 N1 C1 C6 -2.5(5)
O2 N1 C1 C6 179.1(3)
O1 N1 C1 C2 176.7(3)
O2 N1 C1 C2 -1.7(5)
C2 C3 C4 C5 0.1(5)
C7 C3 C4 C5 -179.8(3)
C3 C4 C5 C6 0.5(5)
C13 C8 C9 C10 -1.0(5)
O4 C8 C9 C10 -175.9(3)
C9 C8 C13 C12 1.2(6)
O4 C8 C13 C12 176.1(3)
C2 C1 C6 C5 -0.3(5)
N1 C1 C6 C5 178.8(3)
C4 C5 C6 C1 -0.3(5)
C12 C11 C10 C9 1.2(6)
C8 C9 C10 C11 -0.2(6)
C10 C11 C12 C13 -1.1(6)
C8 C13 C12 C11 -0.1(6)
